data_7025954
loop_
_publ_author_name
'Unruh, Daniel K.'
'Burtner, Alicia'
'Pressprich, Laura'
'Sigmon, Ginger E.'
'Burns, Peter C.'

_publ_section_title
;
 Uranyl peroxide closed clusters containing topological squares.
;
_journal_issue 25
_journal_name_full 'Dalton transactions (Cambridge, England : 2003)'
_journal_page_first 5807
_journal_page_last 5813
_journal_paper_doi 10.1039/c0dt00074d
_journal_volume 39
_journal_year 2010
_chemical_formula_sum 'Li Mg4 O239 U30'
_chemical_formula_weight 11069.08
_chemical_name_common U30
_chemical_name_systematic
;
?
;
_space_group_IT_number 115
_symmetry_cell_setting tetragonal
_symmetry_space_group_name_Hall 'P -4 -2'
_symmetry_space_group_name_H-M 'P -4 m 2'
_atom_sites_solution_hydrogens none
_atom_sites_solution_primary direct
_atom_sites_solution_secondary difmap
_audit_creation_method SHELXL-97
_cell_angle_alpha 90.00
_cell_angle_beta 90.00
_cell_angle_gamma 90.00
_cell_formula_units_Z 2
_cell_length_a 22.308(2)
_cell_length_b 22.308(2)
_cell_length_c 28.918(4)
_cell_measurement_reflns_used 4666
_cell_measurement_temperature 120(2)
_cell_measurement_theta_max 20.13
_cell_measurement_theta_min 2.16
_cell_volume 14391(3)
_computing_cell_refinement 'Bruker SAINT'
_computing_data_collection 'Bruker APEX2'
_computing_data_reduction 'Bruker SAINT'
_computing_molecular_graphics 'CrystalMaker v 2.1.4'
_computing_structure_refinement 'SHELXL-97 (Sheldrick, 2008)'
_computing_structure_solution 'SHELXS-97 (Sheldrick, 2008)'
_diffrn_ambient_temperature 120(2)
_diffrn_measured_fraction_theta_full 0.998
_diffrn_measured_fraction_theta_max 0.998
_diffrn_measurement_device_type 'Bruker XRD w/ APEX CCD detector'
_diffrn_measurement_method \w
_diffrn_radiation_monochromator graphite
_diffrn_radiation_source 'fine-focus sealed tube'
_diffrn_radiation_type MoK\a
_diffrn_radiation_wavelength 0.71073
_diffrn_reflns_av_R_equivalents 0.1553
_diffrn_reflns_av_sigmaI/netI 0.0645
_diffrn_reflns_limit_h_max 24
_diffrn_reflns_limit_h_min -24
_diffrn_reflns_limit_k_max 24
_diffrn_reflns_limit_k_min -24
_diffrn_reflns_limit_l_max 32
_diffrn_reflns_limit_l_min -32
_diffrn_reflns_number 134538
_diffrn_reflns_theta_full 23.29
_diffrn_reflns_theta_max 23.29
_diffrn_reflns_theta_min 1.47
_exptl_absorpt_coefficient_mu 16.919
_exptl_absorpt_correction_T_max 0.383
_exptl_absorpt_correction_T_min 0.128
_exptl_absorpt_correction_type psi-scan
_exptl_absorpt_process_details 'modeled as an ellipsoid using XPREP'
_exptl_crystal_colour yellow
_exptl_crystal_density_diffrn 2.554
_exptl_crystal_density_method 'not measured'
_exptl_crystal_description blocky
_exptl_crystal_F_000 9446
_exptl_crystal_size_max 0.125
_exptl_crystal_size_mid 0.122
_exptl_crystal_size_min 0.055
_refine_diff_density_max 3.247
_refine_diff_density_min -1.217
_refine_diff_density_rms 0.298
_refine_ls_abs_structure_details 'Flack H D (1983), Acta Cryst. A39, 876-881'
_refine_ls_abs_structure_Flack -0.005(16)
_refine_ls_extinction_coef 0.000089(10)
_refine_ls_extinction_expression Fc^*^=kFc[1+0.001xFc^2^\l^3^/sin(2\q)]^-1/4^
_refine_ls_extinction_method SHELXL
_refine_ls_goodness_of_fit_ref 1.184
_refine_ls_hydrogen_treatment none
_refine_ls_matrix_type full
_refine_ls_number_parameters 354
_refine_ls_number_reflns 10992
_refine_ls_number_restraints 0
_refine_ls_restrained_S_all 1.184
_refine_ls_R_factor_all 0.0758
_refine_ls_R_factor_gt 0.0511
_refine_ls_shift/su_max 0.009
_refine_ls_shift/su_mean 0.000
_refine_ls_structure_factor_coef Fsqd
_refine_ls_weighting_details 'calc w=1/[\s^2^(Fo^2^)+(0.0754P)^2^+0.0000P] where P=(Fo^2^+2Fc^2^)/3'
_refine_ls_weighting_scheme calc
_refine_ls_wR_factor_gt 0.1306
_refine_ls_wR_factor_ref 0.1438
_reflns_number_gt 8853
_reflns_number_total 10992
_reflns_threshold_expression >2sigma(I)
_cod_data_source_file c0dt00074d.txt
_cod_data_source_block u30
_cod_depositor_comments
;
The following automatic conversions were performed:

'_symmetry_cell_setting' value 'Tetragonal' changed to 'tetragonal'
according to /home/saulius/struct/CIF-dictionaries/cif_core.dic
dictionary named 'cif_core.dic' version 2.4.2 from 2011-04-26.

Automatic conversion script
Id: cif_fix_values 1891 2012-01-12 08:04:46Z andrius 
;
_cod_original_sg_symbol_H-M P-4m2
_cod_database_code 7025954

loop_
_symmetry_equiv_pos_as_xyz
'x, y, z'
'-x, -y, z'
'y, -x, -z'
'-y, x, -z'
'x, -y, z'
'-x, y, z'
'y, x, -z'
'-y, -x, -z'

loop_
_atom_site_label
_atom_site_type_symbol
_atom_site_fract_x
_atom_site_fract_y
_atom_site_fract_z
_atom_site_U_iso_or_equiv
_atom_site_adp_type
_atom_site_occupancy
_atom_site_symmetry_multiplicity
_atom_site_calc_flag
_atom_site_refinement_flags
U1 U 0.86857(4) 0.68236(4) 0.55050(3) 0.0269(2) Uani 1 1 d .
U2 U 1.0000 0.58563(5) 0.48110(4) 0.0252(3) Uani 1 2 d S
U3 U 1.0000 0.78386(5) 0.61635(5) 0.0309(3) Uani 1 2 d S
U4 U 0.74738(4) 0.59719(4) 0.62228(3) 0.0285(2) Uani 1 1 d .
U5 U 0.72092(4) 0.65268(4) 0.76240(4) 0.0377(3) Uani 1 1 d .
U6 U 0.69923(6) 0.5000 0.84350(5) 0.0401(4) Uani 1 2 d S
U7 U 1.0000 0.81326(6) 0.74834(5) 0.0394(4) Uani 1 2 d S
U8 U 0.90758(5) 0.66115(5) 0.94683(4) 0.0494(3) Uani 1 1 d .
U9 U 0.81989(7) 0.5000 0.95339(6) 0.0547(4) Uani 1 2 d S
U10 U 0.85218(5) 0.75986(5) 0.83030(4) 0.0457(3) Uani 1 1 d .
Mg1 Mg 0.8284(4) 0.6804(5) 0.3731(3) 0.052(3) Uani 1 1 d .
Li1 Li 1.0000 0.5000 0.596(4) 0.07(3) Uiso 1 4 d S
O1 O 0.8217(6) 0.7240(6) 0.5124(5) 0.022(3) Uiso 1 1 d .
O2 O 1.0000 0.5971(9) 0.4198(7) 0.033(5) Uiso 1 2 d S
O3 O 0.7961(7) 0.6033(7) 0.5499(5) 0.035(4) Uiso 1 1 d .
O4 O 0.7049(10) 0.5000 0.6327(8) 0.037(6) Uiso 1 2 d S
O5 O 1.0000 0.5695(9) 0.5419(7) 0.031(5) Uiso 1 2 d S
O6 O 0.8990(6) 0.6164(6) 0.4890(5) 0.028(4) Uiso 1 1 d .
O7 O 1.0620(9) 0.5000 0.4686(7) 0.024(5) Uiso 1 2 d S
O8 O 1.0000 0.7073(9) 0.6376(7) 0.028(5) Uiso 1 2 d S
O9 O 0.8976(7) 0.7711(7) 0.5923(5) 0.031(4) Uiso 1 1 d .
O10 O 0.7893(7) 0.6122(7) 0.7591(5) 0.034(4) Uiso 1 1 d .
O11 O 0.7946(6) 0.6930(6) 0.6083(5) 0.026(3) Uiso 1 1 d .
O12 O 0.9388(6) 0.6708(6) 0.4906(5) 0.029(4) Uiso 1 1 d .
O13 O 0.8886(7) 0.6942(8) 0.8088(6) 0.042(4) Uiso 1 1 d .
O14 O 1.0627(7) 0.8120(7) 0.6797(6) 0.039(4) Uiso 1 1 d .
O15 O 0.8134(6) 0.5743(6) 0.6525(5) 0.028(4) Uiso 1 1 d .
O16 O 0.9121(6) 0.6402(6) 0.5901(5) 0.021(3) Uiso 1 1 d .
O17 O 0.6903(7) 0.6093(7) 0.6947(6) 0.040(4) Uiso 1 1 d .
O18 O 0.9397(7) 0.7606(7) 0.5532(6) 0.044(4) Uiso 1 1 d .
O19 O 0.6516(7) 0.6925(7) 0.7643(6) 0.040(4) Uiso 1 1 d .
O20 O 0.7227(7) 0.6658(7) 0.6822(5) 0.035(4) Uiso 1 1 d .
O21 O 0.9300(8) 0.6224(8) 0.8970(6) 0.051(5) Uiso 1 1 d .
O22 O 0.8967(8) 0.8178(8) 0.7722(6) 0.048(5) Uiso 1 1 d .
O23 O 1.0000 0.8943(11) 0.7450(8) 0.042(6) Uiso 1 2 d S
O24 O 0.6822(7) 0.6213(7) 0.5924(5) 0.032(4) Uiso 1 1 d .
O25 O 0.8605(10) 0.5000 0.8998(8) 0.043(6) Uiso 1 2 d S
O26 O 0.6894(9) 0.6028(9) 0.8306(7) 0.060(5) Uiso 1 1 d .
O27 O 0.7721(11) 0.5000 0.8198(9) 0.043(6) Uiso 1 2 d S
O28 O 1.0000 0.8626(9) 0.5979(7) 0.030(5) Uiso 1 2 d S
O29 O 0.7388(9) 0.5000 0.5886(7) 0.029(5) Uiso 1 2 d S
O30 O 0.7743(8) 0.7454(8) 0.7715(6) 0.049(5) Uiso 1 1 d .
O31 O 0.7308(7) 0.4677(7) 0.9164(6) 0.039(4) Uiso 1 1 d .
O32 O 0.7576(8) 0.7165(8) 0.8196(6) 0.049(5) Uiso 1 1 d .
O33 O 0.8152(7) 0.8268(7) 0.8506(6) 0.040(4) Uiso 1 1 d .
O34 O 1.0000 0.7329(10) 0.7475(8) 0.036(6) Uiso 1 2 d S
O35 O 0.9371(7) 0.8189(7) 0.8145(6) 0.039(4) Uiso 1 1 d .
O36 O 0.8976(8) 0.7536(8) 0.9057(7) 0.054(5) Uiso 1 1 d .
O37 O 0.6275(13) 0.5000 0.8644(10) 0.063(8) Uiso 1 2 d S
O38 O 0.8341(9) 0.7181(9) 0.9029(7) 0.062(6) Uiso 1 1 d .
O39 O 0.8846(9) 0.6975(9) 0.9973(8) 0.069(6) Uiso 1 1 d .
O40 O 0.6664(9) 0.5684(9) 0.7867(7) 0.059(5) Uiso 1 1 d .
O41 O 1.0000 0.7109(15) 0.9557(12) 0.087(10) Uiso 1 2 d S
O42 O 0.8885(10) 0.4297(10) 0.9876(8) 0.078(7) Uiso 1 1 d .
O43 O 1.0000 0.6387(13) 0.9844(10) 0.068(8) Uiso 1 2 d S
O44 O 0.7778(14) 0.5000 1.0048(11) 0.076(9) Uiso 1 2 d S
O45 O 0.8161(12) 0.6030(12) 0.9569(9) 0.097(8) Uiso 1 1 d .
O46 O 0.7549(9) 0.6453(9) 0.3407(7) 0.069(6) Uiso 1 1 d .
O47 O 0.8223(12) 0.7572(12) 0.3314(9) 0.098(8) Uiso 1 1 d .
O48 O 0.7716(7) 0.7172(8) 0.4226(6) 0.041(4) Uiso 1 1 d .
O49 O 0.9019(8) 0.7181(8) 0.4076(6) 0.048(5) Uiso 1 1 d .
O50 O 0.8372(9) 0.6031(9) 0.4100(7) 0.059(5) Uiso 1 1 d .
O51 O 0.8801(15) 0.6413(14) 0.3210(12) 0.132(11) Uiso 1 1 d .
O52 O 0.9102(12) 0.5000 0.6062(10) 0.064(8) Uiso 1 2 d S
O53 O 0.8642(13) 0.5000 0.7253(10) 0.069(8) Uiso 1 2 d S
O54 O 0.7095(9) 0.6293(8) 0.4813(7) 0.057(5) Uiso 1 1 d .
O55 O 1.0000 0.5758(16) 0.6463(12) 0.094(11) Uiso 1 2 d S
O56 O 1.0000 0.6217(15) 0.7979(11) 0.079(9) Uiso 1 2 d S
O57 O 1.1018(13) 0.5000 0.3773(11) 0.073(9) Uiso 1 2 d S
O58 O 1.1545(9) 0.7384(9) 0.6883(7) 0.069(6) Uiso 1 1 d .
O59 O 0.8913(10) 0.5631(11) 0.8131(8) 0.081(7) Uiso 1 1 d .
O60 O 1.1717(15) 0.5000 0.5092(12) 0.088(10) Uiso 1 2 d S
O61 O 1.0848(11) 0.6267(11) 0.7035(8) 0.087(7) Uiso 1 1 d .
O62 O 0.5830(18) 0.5000 0.6114(14) 0.115(14) Uiso 1 2 d S
O63 O 0.674(2) 0.5000 0.5113(17) 0.141(17) Uiso 1 2 d S
O64 O 0.7553(15) 0.7812(15) 0.9486(12) 0.136(11) Uiso 1 1 d .
O65 O 1.0000 0.5000 0.8730(19) 0.099(17) Uiso 1 4 d S
O66 O 1.0000 0.5000 0.7515(18) 0.094(16) Uiso 1 4 d S
O67 O 0.5622(16) 0.6141(15) 0.6773(12) 0.144(12) Uiso 1 1 d .
O68 O 0.8378(13) 0.8772(13) 0.5858(11) 0.112(9) Uiso 1 1 d .
O69 O 1.0000 0.736(2) 0.3456(17) 0.145(18) Uiso 1 2 d S
O70 O 0.8615(16) 0.9431(17) 0.5077(13) 0.158(13) Uiso 1 1 d .
O71 O 0.8742(18) 0.9176(17) 0.6687(14) 0.172(15) Uiso 1 1 d .
O72 O 1.0000 1.0000 0.8639(19) 0.099(17) Uiso 1 4 d S
O73 O 0.719(2) 0.853(2) 0.7664(16) 0.188(17) Uiso 1 1 d .
O74 O 0.647(2) 0.739(2) 0.9822(16) 0.187(17) Uiso 1 1 d .

loop_
_atom_site_aniso_label
_atom_site_aniso_U_11
_atom_site_aniso_U_22
_atom_site_aniso_U_33
_atom_site_aniso_U_23
_atom_site_aniso_U_13
_atom_site_aniso_U_12
U1 0.0210(4) 0.0253(5) 0.0343(5) 0.0023(4) -0.0015(4) 0.0031(4)
U2 0.0160(6) 0.0249(7) 0.0348(7) 0.0007(6) 0.000 0.000
U3 0.0269(7) 0.0269(7) 0.0389(8) -0.0019(6) 0.000 0.000
U4 0.0232(5) 0.0286(5) 0.0338(5) 0.0011(4) 0.0016(4) 0.0039(4)
U5 0.0372(6) 0.0384(6) 0.0374(6) 0.0001(5) 0.0070(5) 0.0062(4)
U6 0.0427(9) 0.0401(8) 0.0377(8) 0.000 0.0095(7) 0.000
U7 0.0357(8) 0.0412(8) 0.0414(8) -0.0085(7) 0.000 0.000
U8 0.0557(7) 0.0525(7) 0.0399(6) -0.0044(6) 0.0046(6) 0.0010(5)
U9 0.0490(9) 0.0750(12) 0.0402(9) 0.000 0.0086(8) 0.000
U10 0.0462(6) 0.0505(7) 0.0403(6) -0.0080(5) 0.0064(5) 0.0087(5)
Mg1 0.039(5) 0.078(7) 0.041(6) -0.008(5) -0.001(4) 0.024(5)

loop_
_atom_type_symbol
_atom_type_description
_atom_type_scat_dispersion_real
_atom_type_scat_dispersion_imag
_atom_type_scat_source
O O 0.0106 0.0060 'International Tables Vol C Tables 4.2.6.8 and 6.1.1.4'
Mg Mg 0.0486 0.0363 'International Tables Vol C Tables 4.2.6.8 and 6.1.1.4'
U U -9.6767 9.6646 'International Tables Vol C Tables 4.2.6.8 and 6.1.1.4'
Li Li -0.0003 0.0001 'International Tables Vol C Tables 4.2.6.8 and 6.1.1.4'

loop_
_geom_angle_atom_site_label_1
_geom_angle_atom_site_label_2
_geom_angle_atom_site_label_3
_geom_angle
_geom_angle_site_symmetry_1
_geom_angle_site_symmetry_3
O16 U1 O1 177.2(6) . .
O16 U1 O12 93.0(6) . .
O1 U1 O12 89.6(6) . .
O16 U1 O11 88.8(6) . .
O1 U1 O11 88.6(6) . .
O12 U1 O11 177.4(5) . .
O16 U1 O18 90.2(6) . .
O1 U1 O18 91.7(6) . .
O12 U1 O18 69.9(5) . .
O11 U1 O18 111.9(5) . .
O16 U1 O3 89.0(6) . .
O1 U1 O3 89.0(6) . .
O12 U1 O3 111.4(5) . .
O11 U1 O3 66.8(5) . .
O18 U1 O3 178.5(6) . .
O16 U1 O6 89.9(6) . .
O1 U1 O6 91.6(6) . .
O12 U1 O6 36.8(5) . .
O11 U1 O6 141.4(5) . .
O18 U1 O6 106.6(5) . .
O3 U1 O6 74.6(5) . .
O16 U1 O9 88.0(6) . .
O1 U1 O9 92.3(6) . .
O12 U1 O9 106.3(5) . .
O11 U1 O9 75.5(5) . .
O18 U1 O9 36.4(5) . .
O3 U1 O9 142.3(5) . .
O6 U1 O9 142.9(5) . .
O16 U1 U4 77.1(4) . .
O1 U1 U4 100.1(4) . .
O12 U1 U4 143.2(4) . .
O11 U1 U4 35.7(3) . .
O18 U1 U4 144.0(4) . .
O3 U1 U4 34.6(4) . .
O6 U1 U4 106.9(3) . .
O9 U1 U4 108.6(4) . .
O2 U2 O5 176.6(10) . .
O2 U2 O12 90.0(6) . .
O5 U2 O12 92.8(7) . .
O2 U2 O12 90.0(6) . 6_755
O5 U2 O12 92.8(7) . 6_755
O12 U2 O12 70.8(7) . 6_755
O2 U2 O6 93.1(4) . .
O5 U2 O6 87.9(4) . .
O12 U2 O6 37.1(5) . .
O12 U2 O6 107.8(5) 6_755 .
O2 U2 O6 93.1(4) . 6_755
O5 U2 O6 87.9(4) . 6_755
O12 U2 O6 107.8(5) . 6_755
O12 U2 O6 37.1(5) 6_755 6_755
O6 U2 O6 144.4(7) . 6_755
O2 U2 O7 87.9(7) . 2_765
O5 U2 O7 89.3(7) . 2_765
O12 U2 O7 109.1(5) . 2_765
O12 U2 O7 178.0(6) 6_755 2_765
O6 U2 O7 72.3(5) . 2_765
O6 U2 O7 143.0(5) 6_755 2_765
O2 U2 O7 87.9(7) . .
O5 U2 O7 89.3(7) . .
O12 U2 O7 178.0(6) . .
O12 U2 O7 109.1(5) 6_755 .
O6 U2 O7 143.0(5) . .
O6 U2 O7 72.3(5) 6_755 .
O7 U2 O7 70.8(8) 2_765 .
O2 U2 U2 98.2(7) . 2_765
O5 U2 U2 78.4(7) . 2_765
O12 U2 U2 143.8(4) . 2_765
O12 U2 U2 143.8(4) 6_755 2_765
O6 U2 U2 106.9(4) . 2_765
O6 U2 U2 106.9(4) 6_755 2_765
O7 U2 U2 36.8(4) 2_765 2_765
O7 U2 U2 36.8(4) . 2_765
O8 U3 O28 177.1(9) . .
O8 U3 O18 93.2(7) . 6_755
O28 U3 O18 89.2(7) . 6_755
O8 U3 O18 93.2(7) . .
O28 U3 O18 89.2(7) . .
O18 U3 O18 70.6(8) 6_755 .
O8 U3 O14 89.3(6) . .
O28 U3 O14 88.4(7) . .
O18 U3 O14 108.8(6) 6_755 .
O18 U3 O14 177.5(6) . .
O8 U3 O14 89.3(6) . 6_755
O28 U3 O14 88.4(7) . 6_755
O18 U3 O14 177.5(6) 6_755 6_755
O18 U3 O14 108.8(6) . 6_755
O14 U3 O14 71.6(8) . 6_755
O8 U3 O9 89.2(4) . 6_755
O28 U3 O9 91.7(4) . 6_755
O18 U3 O9 36.6(5) 6_755 6_755
O18 U3 O9 107.2(6) . 6_755
O14 U3 O9 72.3(5) . 6_755
O14 U3 O9 144.0(5) 6_755 6_755
O8 U3 O9 89.2(4) . .
O28 U3 O9 91.7(4) . .
O18 U3 O9 107.2(6) 6_755 .
O18 U3 O9 36.6(5) . .
O14 U3 O9 144.0(5) . .
O14 U3 O9 72.3(5) 6_755 .
O9 U3 O9 143.6(7) 6_755 .
O8 U3 U7 79.9(7) . .
O28 U3 U7 97.1(7) . .
O18 U3 U7 144.2(4) 6_755 .
O18 U3 U7 144.2(4) . .
O14 U3 U7 36.8(4) . .
O14 U3 U7 36.8(4) 6_755 .
O9 U3 U7 107.7(4) 6_755 .
O9 U3 U7 107.7(4) . .
O24 U4 O15 179.0(7) . .
O24 U4 O3 85.9(6) . .
O15 U4 O3 94.0(6) . .
O24 U4 O20 88.3(6) . .
O15 U4 O20 91.1(6) . .
O3 U4 O20 135.7(5) . .
O24 U4 O29 90.6(7) . .
O15 U4 O29 90.3(7) . .
O3 U4 O29 74.2(6) . .
O20 U4 O29 149.8(6) . .
O24 U4 O4 90.6(7) . .
O15 U4 O4 90.3(7) . .
O3 U4 O4 110.3(6) . .
O20 U4 O4 113.6(6) . .
O29 U4 O4 36.2(7) . .
O24 U4 O11 90.5(6) . .
O15 U4 O11 88.6(6) . .
O3 U4 O11 66.4(5) . .
O20 U4 O11 69.8(5) . .
O29 U4 O11 140.4(6) . .
O4 U4 O11 176.5(6) . .
O24 U4 O17 87.6(6) . .
O15 U4 O17 92.4(6) . .
O3 U4 O17 169.7(5) . .
O20 U4 O17 35.9(5) . .
O29 U4 O17 113.9(6) . .
O4 U4 O17 77.7(6) . .
O11 U4 O17 105.7(5) . .
O24 U4 U1 99.3(5) . .
O15 U4 U1 80.1(5) . .
O3 U4 U1 35.1(4) . .
O20 U4 U1 103.6(4) . .
O29 U4 U1 106.3(5) . .
O4 U4 U1 141.7(5) . .
O11 U4 U1 34.8(3) . .
O17 U4 U1 139.1(4) . .
O10 U5 O19 178.5(8) . .
O10 U5 O17 89.7(7) . .
O19 U5 O17 88.8(7) . .
O10 U5 O32 92.7(7) . .
O19 U5 O32 88.8(7) . .
O17 U5 O32 166.0(6) . .
O10 U5 O20 89.8(6) . .
O19 U5 O20 89.0(7) . .
O17 U5 O20 37.7(6) . .
O32 U5 O20 128.5(6) . .
O10 U5 O40 93.1(7) . .
O19 U5 O40 86.5(7) . .
O17 U5 O40 76.3(6) . .
O32 U5 O40 117.3(7) . .
O20 U5 O40 113.9(6) . .
O10 U5 O26 93.5(7) . .
O19 U5 O26 87.1(7) . .
O17 U5 O26 115.2(6) . .
O32 U5 O26 78.4(7) . .
O20 U5 O26 152.7(6) . .
O40 U5 O26 38.9(7) . .
O10 U5 O30 91.0(7) . .
O19 U5 O30 89.9(7) . .
O17 U5 O30 127.3(6) . .
O32 U5 O30 38.9(6) . .
O20 U5 O30 89.6(6) . .
O40 U5 O30 156.1(6) . .
O26 U5 O30 117.4(6) . .
O37 U6 O27 177.8(12) . .
O37 U6 O31 87.8(10) . .
O27 U6 O31 94.2(9) . .
O37 U6 O31 87.8(10) . 5_565
O27 U6 O31 94.2(9) . 5_565
O31 U6 O31 35.9(8) . 5_565
O37 U6 O26 88.2(5) . 5_565
O27 U6 O26 91.4(5) . 5_565
O31 U6 O26 82.5(6) . 5_565
O31 U6 O26 118.4(6) 5_565 5_565
O37 U6 O26 88.2(5) . .
O27 U6 O26 91.4(5) . .
O31 U6 O26 118.4(6) . .
O31 U6 O26 82.5(6) 5_565 .
O26 U6 O26 158.7(10) 5_565 .
O37 U6 O40 87.5(9) . 5_565
O27 U6 O40 90.9(8) . 5_565
O31 U6 O40 121.5(6) . 5_565
O31 U6 O40 157.1(6) 5_565 5_565
O26 U6 O40 39.1(7) 5_565 5_565
O26 U6 O40 119.7(7) . 5_565
O37 U6 O40 87.5(9) . .
O27 U6 O40 90.9(8) . .
O31 U6 O40 157.1(6) . .
O31 U6 O40 121.5(6) 5_565 .
O26 U6 O40 119.7(7) 5_565 .
O26 U6 O40 39.1(7) . .
O40 U6 O40 80.6(10) 5_565 .
O34 U7 O23 176.1(11) . .
O34 U7 O35 93.7(7) . 6_755
O23 U7 O35 89.5(7) . 6_755
O34 U7 O35 93.7(7) . .
O23 U7 O35 89.5(7) . .
O35 U7 O35 72.4(8) 6_755 .
O34 U7 O22 92.6(5) . .
O23 U7 O22 88.5(5) . .
O35 U7 O22 109.4(6) 6_755 .
O35 U7 O22 37.0(6) . .
O34 U7 O22 92.6(5) . 6_755
O23 U7 O22 88.5(5) . 6_755
O35 U7 O22 37.0(6) 6_755 6_755
O35 U7 O22 109.4(6) . 6_755
O22 U7 O22 146.3(9) . 6_755
O34 U7 O14 88.7(7) . 6_755
O23 U7 O14 88.1(7) . 6_755
O35 U7 O14 177.4(6) 6_755 6_755
O35 U7 O14 108.6(5) . 6_755
O22 U7 O14 71.6(6) . 6_755
O22 U7 O14 141.8(6) 6_755 6_755
O34 U7 O14 88.7(7) . .
O23 U7 O14 88.1(7) . .
O35 U7 O14 108.6(5) 6_755 .
O35 U7 O14 177.4(6) . .
O22 U7 O14 141.8(6) . .
O22 U7 O14 71.6(6) 6_755 .
O14 U7 O14 70.3(8) 6_755 .
O34 U7 U3 79.5(7) . .
O23 U7 U3 96.6(7) . .
O35 U7 U3 143.4(4) 6_755 .
O35 U7 U3 143.4(4) . .
O22 U7 U3 106.8(4) . .
O22 U7 U3 106.8(4) 6_755 .
O14 U7 U3 36.1(4) 6_755 .
O14 U7 U3 36.1(4) . .
O21 U8 O39 178.1(9) . .
O21 U8 O41 94.1(10) . .
O39 U8 O41 87.0(11) . .
O21 U8 O43 91.3(9) . .
O39 U8 O43 88.3(10) . .
O41 U8 O43 44.9(10) . .
O21 U8 O42 92.2(8) . 5_565
O39 U8 O42 85.9(9) . 5_565
O41 U8 O42 120.2(10) . 5_565
O43 U8 O42 75.6(8) . 5_565
O21 U8 O36 92.5(7) . .
O39 U8 O36 89.3(8) . .
O41 U8 O36 74.3(9) . .
O43 U8 O36 119.2(8) . .
O42 U8 O36 164.3(7) 5_565 .
O21 U8 O45 94.3(9) . .
O39 U8 O45 84.4(9) . .
O41 U8 O45 166.3(11) . .
O43 U8 O45 124.0(9) . .
O42 U8 O45 48.5(8) 5_565 .
O36 U8 O45 116.1(8) . .
O21 U8 O38 91.2(8) . .
O39 U8 O38 89.8(9) . .
O41 U8 O38 113.6(9) . .
O43 U8 O38 158.5(8) . .
O42 U8 O38 125.6(7) 5_565 .
O36 U8 O38 39.3(6) . .
O45 U8 O38 77.1(8) . .
O21 U8 U9 75.0(6) . .
O39 U8 U9 103.2(7) . .
O41 U8 U9 145.7(8) . .
O43 U8 U9 102.0(7) . .
O42 U8 U9 31.3(5) 5_565 .
O36 U8 U9 137.3(5) . .
O45 U8 U9 29.2(6) . .
O38 U8 U9 99.3(5) . .
O44 U9 O25 178.0(13) . .
O44 U9 O45 86.7(7) . 5_565
O25 U9 O45 93.2(7) . 5_565
O44 U9 O45 86.7(7) . .
O25 U9 O45 93.2(7) . .
O45 U9 O45 173.4(13) 5_565 .
O44 U9 O31 86.2(11) . .
O25 U9 O31 91.9(8) . .
O45 U9 O31 71.7(8) 5_565 .
O45 U9 O31 107.0(8) . .
O44 U9 O31 86.2(11) . 5_565
O25 U9 O31 91.9(8) . 5_565
O45 U9 O31 107.0(8) 5_565 5_565
O45 U9 O31 71.7(8) . 5_565
O31 U9 O31 35.4(8) . 5_565
O44 U9 O42 89.5(10) . 5_565
O25 U9 O42 92.0(8) . 5_565
O45 U9 O42 131.0(9) 5_565 5_565
O45 U9 O42 49.7(8) . 5_565
O31 U9 O42 156.6(7) . 5_565
O31 U9 O42 121.4(7) 5_565 5_565
O44 U9 O42 89.5(10) . .
O25 U9 O42 92.0(8) . .
O45 U9 O42 49.7(8) 5_565 .
O45 U9 O42 131.0(9) . .
O31 U9 O42 121.4(7) . .
O31 U9 O42 156.6(7) 5_565 .
O42 U9 O42 81.4(11) 5_565 .
O44 U9 U8 107.1(4) . .
O25 U9 U8 73.7(3) . .
O45 U9 U8 153.6(7) 5_565 .
O45 U9 U8 31.1(6) . .
O31 U9 U8 130.3(4) . .
O31 U9 U8 96.5(4) 5_565 .
O42 U9 U8 31.0(5) 5_565 .
O42 U9 U8 106.7(5) . .
O44 U9 U8 107.1(4) . 5_565
O25 U9 U8 73.7(3) . 5_565
O45 U9 U8 31.1(6) 5_565 5_565
O45 U9 U8 153.6(7) . 5_565
O31 U9 U8 96.5(4) . 5_565
O31 U9 U8 130.3(4) 5_565 5_565
O42 U9 U8 106.7(5) 5_565 5_565
O42 U9 U8 31.0(5) . 5_565
U8 U9 U8 122.67(5) . 5_565
O13 U10 O33 178.6(7) . .
O13 U10 O38 93.7(7) . .
O33 U10 O38 87.7(7) . .
O13 U10 O22 90.6(7) . .
O33 U10 O22 88.3(7) . .
O38 U10 O22 160.1(7) . .
O13 U10 O32 91.4(7) . .
O33 U10 O32 88.4(7) . .
O38 U10 O32 78.3(7) . .
O22 U10 O32 121.1(6) . .
O13 U10 O35 91.5(7) . .
O33 U10 O35 88.2(7) . .
O38 U10 O35 122.5(6) . .
O22 U10 O35 37.8(6) . .
O32 U10 O35 158.7(6) . .
O13 U10 O36 94.4(7) . .
O33 U10 O36 86.9(7) . .
O38 U10 O36 40.0(6) . .
O22 U10 O36 120.2(6) . .
O32 U10 O36 118.3(6) . .
O35 U10 O36 82.5(6) . .
O13 U10 O30 88.5(7) . .
O33 U10 O30 90.6(7) . .
O38 U10 O30 116.7(7) . .
O22 U10 O30 82.9(6) . .
O32 U10 O30 38.4(6) . .
O35 U10 O30 120.7(6) . .
O36 U10 O30 156.6(6) . .
O50 Mg1 O46 89.5(9) . .
O50 Mg1 O48 91.7(8) . .
O46 Mg1 O48 88.7(8) . .
O50 Mg1 O51 88.4(11) . .
O46 Mg1 O51 87.3(12) . .
O48 Mg1 O51 176.0(12) . .
O50 Mg1 O49 90.8(8) . .
O46 Mg1 O49 178.1(9) . .
O48 Mg1 O49 89.4(8) . .
O51 Mg1 O49 94.6(11) . .
O50 Mg1 O47 176.3(11) . .
O46 Mg1 O47 89.9(10) . .
O48 Mg1 O47 92.0(9) . .
O51 Mg1 O47 87.9(12) . .
O49 Mg1 O47 89.8(10) . .
O52 Li1 O52 163(7) 2_765 .
O52 Li1 O5 96(2) 2_765 2_765
O52 Li1 O5 96(2) . 2_765
O52 Li1 O5 96(2) 2_765 .
O52 Li1 O5 96(2) . .
O5 Li1 O5 89(4) 2_765 .
O52 Li1 O55 85(2) 2_765 2_765
O52 Li1 O55 85(2) . 2_765
O5 Li1 O55 86.0(11) 2_765 2_765
O5 Li1 O55 175(5) . 2_765
O52 Li1 O55 85(2) 2_765 .
O52 Li1 O55 85(2) . .
O5 Li1 O55 175(5) 2_765 .
O5 Li1 O55 86.0(11) . .
O55 Li1 O55 99(5) 2_765 .
U4 O3 U1 110.3(6) . .
O29 O4 U4 71.9(6) . 5_565
O29 O4 U4 71.9(6) . .
U4 O4 U4 130.7(10) 5_565 .
U2 O5 Li1 147(2) . .
O12 O6 U2 71.0(8) . .
O12 O6 U1 69.6(8) . .
U2 O6 U1 121.2(6) . .
U2 O7 U2 106.4(8) 2_765 .
O18 O9 U3 68.9(9) . .
O18 O9 U1 70.0(9) . .
U3 O9 U1 119.9(6) . .
U1 O11 U4 109.6(6) . .
O6 O12 U1 73.6(8) . .
O6 O12 U2 71.8(8) . .
U1 O12 U2 124.1(6) . .
U3 O14 U7 107.0(6) . .
O20 O17 U5 72.9(9) . .
O20 O17 U4 68.8(8) . .
U5 O17 U4 128.3(7) . .
O9 O18 U3 74.5(9) . .
O9 O18 U1 73.6(9) . .
U3 O18 U1 125.4(7) . .
O17 O20 U5 69.4(8) . .
O17 O20 U4 75.2(9) . .
U5 O20 U4 130.3(7) . .
O35 O22 U10 71.5(9) . .
O35 O22 U7 70.4(9) . .
U10 O22 U7 126.1(8) . .
O40 O26 U6 71.2(10) . .
O40 O26 U5 69.7(10) . .
U6 O26 U5 124.4(9) . .
O4 O29 U4 71.9(6) . 5_565
O4 O29 U4 71.9(6) . .
U4 O29 U4 130.8(9) 5_565 .
O32 O30 U5 68.1(9) . .
O32 O30 U10 67.1(9) . .
U5 O30 U10 122.7(7) . .
O31 O31 U6 72.1(4) 5_565 .
O31 O31 U9 72.3(4) 5_565 .
U6 O31 U9 124.5(7) . .
O30 O32 U5 72.9(9) . .
O30 O32 U10 74.6(9) . .
U5 O32 U10 131.5(8) . .
O22 O35 U10 70.7(9) . .
O22 O35 U7 72.6(9) . .
U10 O35 U7 127.0(7) . .
O38 O36 U8 71.7(10) . .
O38 O36 U10 67.4(10) . .
U8 O36 U10 122.7(8) . .
O36 O38 U10 72.6(10) . .
O36 O38 U8 69.0(10) . .
U10 O38 U8 124.3(9) . .
O26 O40 U5 71.4(10) . .
O26 O40 U6 69.6(10) . .
U5 O40 U6 124.4(8) . .
O43 O41 U8 68.4(9) . 6_755
O43 O41 U8 68.4(9) . .
U8 O41 U8 122.2(15) 6_755 .
U8 O42 U9 117.7(9) 5_565 .
O41 O43 U8 66.7(8) . 6_755
O41 O43 U8 66.7(8) . .
U8 O43 U8 119.8(12) 6_755 .
U9 O45 U8 119.7(11) . .

loop_
_geom_bond_atom_site_label_1
_geom_bond_atom_site_label_2
_geom_bond_distance
_geom_bond_site_symmetry_2
U1 O16 1.771(13) .
U1 O1 1.781(14) .
U1 O12 2.351(15) .
U1 O11 2.361(14) .
U1 O18 2.360(17) .
U1 O3 2.393(15) .
U1 O6 2.406(15) .
U1 O9 2.409(15) .
U2 O2 1.79(2) .
U2 O5 1.79(2) .
U2 O12 2.355(14) .
U2 O12 2.355(14) 6_755
U2 O6 2.366(14) .
U2 O6 2.366(14) 6_755
U2 O7 2.385(12) 2_765
U2 O7 2.385(12) .
U3 O8 1.81(2) .
U3 O28 1.83(2) .
U3 O18 2.328(17) 6_755
U3 O18 2.328(17) .
U3 O14 2.389(17) .
U3 O14 2.389(16) 6_755
U3 O9 2.404(15) 6_755
U3 O9 2.404(15) .
U4 O24 1.774(15) .
U4 O15 1.786(14) .
U4 O3 2.362(16) .
U4 O20 2.376(15) .
U4 O29 2.384(9) .
U4 O4 2.385(9) .
U4 O11 2.416(14) .
U4 O17 2.464(17) .
U5 O10 1.776(15) .
U5 O19 1.784(16) .
U5 O17 2.289(17) .
U5 O32 2.331(18) .
U5 O20 2.338(15) .
U5 O40 2.35(2) .
U5 O26 2.37(2) .
U5 O30 2.402(18) .
U6 O37 1.71(3) .
U6 O27 1.76(2) .
U6 O31 2.338(16) .
U6 O31 2.338(16) 5_565
U6 O26 2.334(19) 5_565
U6 O26 2.334(19) .
U6 O40 2.36(2) 5_565
U6 O40 2.36(2) .
U7 O34 1.79(2) .
U7 O23 1.81(2) .
U7 O35 2.377(16) 6_755
U7 O35 2.377(16) .
U7 O22 2.409(18) .
U7 O22 2.409(18) 6_755
U7 O14 2.427(16) 6_755
U7 O14 2.427(17) .
U8 O21 1.752(18) .
U8 O39 1.75(2) .
U8 O41 2.355(17) .
U8 O43 2.383(15) .
U8 O42 2.38(2) 5_565
U8 O36 2.392(19) .
U8 O45 2.44(3) .
U8 O38 2.43(2) .
U9 O44 1.76(3) .
U9 O25 1.79(2) .
U9 O45 2.30(3) 5_565
U9 O45 2.30(3) .
U9 O31 2.369(16) .
U9 O31 2.369(16) 5_565
U9 O42 2.40(2) 5_565
U9 O42 2.40(2) .
U10 O13 1.786(17) .
U10 O33 1.803(16) .
U10 O38 2.33(2) .
U10 O22 2.339(18) .
U10 O32 2.342(18) .
U10 O35 2.352(16) .
U10 O36 2.408(19) .
U10 O30 2.451(18) .
Mg1 O50 2.04(2) .
Mg1 O46 2.04(2) .
Mg1 O48 2.083(19) .
Mg1 O51 2.09(3) .
Mg1 O49 2.10(2) .
Mg1 O47 2.10(3) .
Li1 O52 2.02(3) 2_765
Li1 O52 2.02(3) .
Li1 O5 2.20(9) 2_765
Li1 O5 2.20(9) .
Li1 O55 2.23(8) 2_765
Li1 O55 2.23(8) .
O4 O29 1.48(3) .
O4 U4 2.385(9) 5_565
O6 O12 1.50(2) .
O7 U2 2.385(12) 2_765
O9 O18 1.49(2) .
O17 O20 1.50(2) .
O22 O35 1.52(2) .
O26 O40 1.57(3) .
O29 U4 2.384(9) 5_565
O30 O32 1.58(3) .
O31 O31 1.44(3) 5_565
O36 O38 1.62(3) .
O41 O43 1.81(4) .
O41 U8 2.355(17) 6_755
O42 U8 2.38(2) 5_565
O43 U8 2.383(15) 6_755
